data_7011309
loop_
_publ_author_name
'Richard E. Douthwaite'
'Malcolm L. H. Green'
'Peter J. Silcock'
'Pedro T. Gomes'

_publ_section_title
;
 Cationic and neutral palladium(II) methyl complexes of
 di-N-heterocyclic carbenes
;
_journal_issue 7
_journal_name_full 'J. Chem. Soc., Dalton Trans.'
_journal_page_first 1386
_journal_page_last 1390
_journal_paper_doi 10.1039/b110261n
_journal_year 2002
_chemical_compound_source
;
?
;
_chemical_formula_moiety ' C22 H42 N4 O1 Pd1 '
_chemical_formula_sum 'C22 H42 N4 O Pd'
_chemical_formula_weight 485.00
_chemical_melting_point ?
_chemical_name_systematic
;
?
;
_space_group_IT_number 14
_symmetry_cell_setting monoclinic
_symmetry_space_group_name_Hall '-P 2yn'
_symmetry_space_group_name_H-M 'P 1 21/n 1'
_atom_sites_solution_hydrogens geom
_atom_sites_solution_primary direct
_audit_creation_date 99-06-07
_audit_creation_method CRYSTALS_ver_07-07-97
_cell_angle_alpha 90.
_cell_angle_beta 94.24(2)
_cell_angle_gamma 90.
_cell_formula_units_Z 4
_cell_length_a 10.141(1)
_cell_length_b 10.001(1)
_cell_length_c 24.746(2)
_cell_measurement_reflns_used 0
_cell_measurement_temperature 0
_cell_measurement_theta_max 0
_cell_measurement_theta_min 0
_cell_volume 2502.9(4)
_computing_cell_refinement
;
DIP2000 software 'DENZO' (Otwinowski & Minor, 1996)
;
_computing_data_collection
;
DIP2000 software 'Xpress' (MAC Science, 1989)
;
_computing_data_reduction
;
DIP2000 software 'DENZO' (Otwinowski & Minor, 1996)
;
_computing_molecular_graphics
;
CAMERON (Watkin, Prout & Pearce,  1996)
;
_computing_publication_material
;
CRYSTALS Issue 10 (Watkin, Prout, Carruthers & Betteridge, 1996)
;
_computing_structure_refinement
;
CRYSTALS Issue 10 (Watkin, Prout, Carruthers & Betteridge, 1996)
;
_computing_structure_solution 'SIR92 (Giacovazzo et al, 1992)'
_diffrn_ambient_temperature 180
_diffrn_measurement_device_type
;
Enraf-nonius DIP2000
;
_diffrn_measurement_method \w/2\q
_diffrn_radiation_monochromator graphite
_diffrn_radiation_type 'Mo K\a'
_diffrn_radiation_wavelength 0.71073
_diffrn_reflns_av_R_equivalents 0.036
_diffrn_reflns_limit_h_max 12
_diffrn_reflns_limit_h_min -12
_diffrn_reflns_limit_k_max 12
_diffrn_reflns_limit_k_min 0
_diffrn_reflns_limit_l_max 30
_diffrn_reflns_limit_l_min 0
_diffrn_reflns_number 12317
_diffrn_reflns_theta_max 26.42
_diffrn_reflns_theta_min 1.68
_diffrn_standards_decay_% 0.00
_diffrn_standards_interval_count 0
_diffrn_standards_interval_time 0
_diffrn_standards_number 0
_exptl_absorpt_coefficient_mu 0.75
_exptl_absorpt_correction_type none
_exptl_crystal_colour ' yellow '
_exptl_crystal_density_diffrn 1.29
_exptl_crystal_density_meas ?
_exptl_crystal_description ' box '
_exptl_crystal_F_000 1019.41
_exptl_crystal_size_max 0.03
_exptl_crystal_size_mid 0.02
_exptl_crystal_size_min 0.02
_refine_diff_density_max 1.14
_refine_diff_density_min -1.59
_refine_ls_extinction_method None
_refine_ls_goodness_of_fit_ref 1.0803
_refine_ls_hydrogen_treatment refxyz
_refine_ls_matrix_type full
_refine_ls_number_parameters 253
_refine_ls_number_reflns 3583
_refine_ls_R_factor_gt 0.0331
_refine_ls_shift/su_max 0.008433
_refine_ls_structure_factor_coef F
_refine_ls_weighting_details
;
Chebychev polynomial with   3 parameters (Carruthers & Watkin, 1979)
1.41 0.137 0.986
;
_refine_ls_weighting_scheme calc
_refine_ls_wR_factor_ref 0.0391
_reflns_limit_h_max 12
_reflns_limit_h_min -12
_reflns_limit_k_max 12
_reflns_limit_k_min 0
_reflns_limit_l_max 30
_reflns_limit_l_min 0
_reflns_number_gt 3583
_reflns_number_total 5329
_reflns_threshold_expression >3.00\s(I)
_cod_data_source_file b110261n.txt
_cod_data_source_block CRYSTALS_cif
_cod_depositor_comments
;
The following automatic conversions were performed:
'_symmetry_cell_setting' value 'Monoclinic ' changed to 'monoclinic'
according to '/home/adriana/struct/CIF-dictionaries/cif_core.dic'
dictionary named 'cif_core.dic' version 2.4.1 from 2010-06-29.

Automatic conversion script
Id: cif_fix_enum 1555 2011-01-17 13:19:09Z saulius 

The following automatic conversions were performed:

'_chemical_melting_point' value 'not measured' was changed to '?' -
the value is undefined or not given.

Automatic conversion script
Id: cif_fix_values 1569 2011-02-09 13:29:24Z adriana 
;
_cod_original_cell_volume 2502.9
_cod_original_sg_symbol_H-M 'P 1 21/n 1 '
_cod_original_formula_sum ' C22 H42 N4 O1 Pd1 '
_cod_database_code 7011309

loop_
_symmetry_equiv_pos_as_xyz
x,y,z
-x,-y,-z
-x+1/2,y+1/2,-z+1/2
x+1/2,-y+1/2,z+1/2

loop_
_atom_site_aniso_label
_atom_site_aniso_U_11
_atom_site_aniso_U_22
_atom_site_aniso_U_33
_atom_site_aniso_U_23
_atom_site_aniso_U_13
_atom_site_aniso_U_12
Pd1 0.03112(13) 0.02647(12) 0.02510(13) -0.00062(11) 0.00585(8) 0.00472(12)
N2 0.0376(15) 0.0270(14) 0.0326(14) -0.0012(11) 0.0025(11) 0.0006(11)
C3 0.0349(16) 0.0312(15) 0.0273(17) 0.0013(13) 0.0014(13) 0.0002(14)
N4 0.060(2) 0.0409(17) 0.0274(15) -0.0007(12) -0.0047(14) -0.0105(14)
C5 0.062(2) 0.042(2) 0.040(2) -0.0132(16) 0.0037(18) -0.0046(18)
C6 0.049(2) 0.0302(19) 0.046(2) -0.0038(15) -0.0006(16) 0.0001(16)
C7 0.106(4) 0.077(3) 0.032(2) 0.011(2) -0.015(2) -0.033(3)
C8 0.101(4) 0.108(5) 0.029(2) 0.010(2) 0.004(2) -0.047(4)
N9 0.0459(17) 0.068(2) 0.0299(15) -0.0020(15) 0.0155(13) -0.0081(16)
C10 0.0336(16) 0.0387(18) 0.0297(15) 0.0020(14) 0.0058(12) -0.0009(14)
N11 0.0300(14) 0.0520(19) 0.0376(15) 0.0025(13) 0.0089(12) -0.0032(13)
C12 0.0367(19) 0.084(3) 0.060(3) -0.002(2) 0.0205(18) 0.001(2)
C13 0.056(3) 0.091(3) 0.052(3) -0.015(2) 0.032(2) -0.007(2)
C14 0.0356(19) 0.064(3) 0.040(2) -0.0015(18) 0.0011(15) -0.0144(18)
C15 0.047(2) 0.119(4) 0.042(2) -0.027(3) 0.0028(19) -0.010(3)
C16 0.101(5) 0.128(6) 0.059(3) 0.003(3) -0.019(3) 0.037(4)
C17 0.133(6) 0.099(4) 0.078(4) -0.028(3) 0.033(4) -0.073(4)
C18 0.052(2) 0.043(2) 0.0327(18) 0.0039(15) 0.0028(15) -0.0106(17)
C19 0.067(3) 0.064(3) 0.0326(19) 0.0011(18) -0.0013(18) -0.015(2)
C20 0.172(7) 0.059(3) 0.049(3) 0.018(2) 0.001(4) 0.001(4)
C21 0.054(3) 0.203(8) 0.048(3) -0.012(4) 0.020(2) -0.040(4)
O22 0.0426(15) 0.085(2) 0.0559(17) -0.0082(16) -0.0046(12) 0.0035(16)
C23 0.086(4) 0.088(4) 0.069(4) -0.027(3) -0.005(3) -0.014(3)
C24 0.090(4) 0.100(5) 0.086(4) -0.030(4) 0.015(3) 0.017(4)
C25 0.044(3) 0.157(7) 0.103(5) -0.003(5) 0.001(3) 0.007(3)
C26 0.081(4) 0.220(11) 0.127(7) -0.030(7) 0.019(4) 0.073(6)
C27 0.074(3) 0.0302(17) 0.0368(19) -0.0029(16) 0.0055(17) 0.0115(19)
C28 0.0357(19) 0.066(3) 0.074(3) 0.006(2) 0.0119(19) 0.012(2)

loop_
_atom_site_label
_atom_site_fract_x
_atom_site_fract_y
_atom_site_fract_z
_atom_site_U_iso_or_equiv
_atom_site_occupancy
_atom_site_thermal_displace_type
Pd1 0.64757(2) 0.07526(2) 0.883693(9) 0.0274 1.0000 Uani
N2 0.6766(3) 0.3941(3) 0.86643(11) 0.0324 1.0000 Uani
C3 0.6614(3) 0.2800(3) 0.89497(12) 0.0311 1.0000 Uani
N4 0.6598(3) 0.3228(3) 0.94667(12) 0.0431 1.0000 Uani
C5 0.6756(4) 0.4591(4) 0.95094(16) 0.0480 1.0000 Uani
C6 0.6875(4) 0.5052(3) 0.90058(16) 0.0421 1.0000 Uani
C7 0.6436(6) 0.2282(6) 0.99056(17) 0.0726 1.0000 Uani
C8 0.5147(6) 0.1869(6) 0.99752(17) 0.0793 1.0000 Uani
N9 0.4246(3) 0.1353(4) 0.95279(12) 0.0474 1.0000 Uani
C10 0.4511(3) 0.0874(3) 0.90326(13) 0.0338 1.0000 Uani
N11 0.3291(3) 0.0565(3) 0.87966(12) 0.0395 1.0000 Uani
C12 0.2316(4) 0.0846(5) 0.91502(19) 0.0594 1.0000 Uani
C13 0.2926(5) 0.1309(6) 0.96015(19) 0.0652 1.0000 Uani
C14 0.2906(4) 0.0046(4) 0.82450(16) 0.0466 1.0000 Uani
C15 0.4065(5) -0.0186(6) 0.79182(19) 0.0694 1.0000 Uani
C16 0.2016(7) 0.1123(8) 0.7952(2) 0.0973 1.0000 Uani
C17 0.2117(8) -0.1209(7) 0.8299(3) 0.1024 1.0000 Uani
C18 0.6913(4) 0.4041(4) 0.80696(14) 0.0426 1.0000 Uani
C19 0.6128(5) 0.2948(5) 0.77718(16) 0.0548 1.0000 Uani
C20 0.6355(8) 0.5405(6) 0.7872(2) 0.0937 1.0000 Uani
C21 0.8342(5) 0.3930(9) 0.7966(2) 0.1007 1.0000 Uani
O22 0.1614(3) 0.5860(4) 0.92216(13) 0.0617 1.0000 Uani
C23 0.1835(6) 0.4951(6) 0.8801(2) 0.0815 1.0000 Uani
C24 0.3247(7) 0.4657(7) 0.8802(3) 0.0914 1.0000 Uani
C25 0.0284(5) 0.6196(9) 0.9246(3) 0.1017 1.0000 Uani
C26 0.0133(8) 0.7130(11) 0.9691(4) 0.1421 1.0000 Uani
C27 0.6539(5) -0.1341(4) 0.88013(16) 0.0470 1.0000 Uani
C28 0.8511(4) 0.0609(5) 0.8770(2) 0.0582 1.0000 Uani
H51 0.6791 0.5155 0.9850 0.0532 1.0000 Uiso
H61 0.7025 0.6002 0.8889 0.0389 1.0000 Uiso
H121 0.1325 0.0747 0.9075 0.0698 1.0000 Uiso
H131 0.2505 0.1569 0.9943 0.0750 1.0000 Uiso
H151 0.3774 -0.0530 0.7549 0.0718 1.0000 Uiso
H152 0.4701 -0.0848 0.8101 0.0718 1.0000 Uiso
H153 0.4571 0.0681 0.7873 0.0718 1.0000 Uiso
H161 0.1734 0.0857 0.7576 0.1099 1.0000 Uiso
H162 0.1214 0.1306 0.8158 0.1099 1.0000 Uiso
H163 0.2523 0.2012 0.7937 0.1099 1.0000 Uiso
H171 0.1853 -0.1620 0.7943 0.1217 1.0000 Uiso
H172 0.2673 -0.1912 0.8524 0.1217 1.0000 Uiso
H173 0.1309 -0.1039 0.8502 0.1217 1.0000 Uiso
H191 0.6219 0.3014 0.7373 0.0614 1.0000 Uiso
H192 0.6460 0.2051 0.7904 0.0614 1.0000 Uiso
H193 0.5169 0.3031 0.7842 0.0614 1.0000 Uiso
H201 0.6404 0.5506 0.7472 0.0978 1.0000 Uiso
H202 0.6834 0.6150 0.8065 0.0978 1.0000 Uiso
H203 0.5379 0.5464 0.7951 0.0978 1.0000 Uiso
H211 0.8499 0.3953 0.7578 0.0967 1.0000 Uiso
H212 0.8885 0.4629 0.8169 0.0967 1.0000 Uiso
H213 0.8702 0.3011 0.8116 0.0967 1.0000 Uiso
H231 0.1321 0.4071 0.8861 0.0947 1.0000 Uiso
H232 0.1471 0.5308 0.8439 0.0947 1.0000 Uiso
H241 0.3441 0.4004 0.8507 0.1098 1.0000 Uiso
H242 0.3596 0.4274 0.9159 0.1098 1.0000 Uiso
H243 0.3746 0.5511 0.8737 0.1098 1.0000 Uiso
H251 -0.0279 0.5382 0.9310 0.1057 1.0000 Uiso
H252 -0.0087 0.6632 0.8898 0.1057 1.0000 Uiso
H261 -0.0795 0.7420 0.9729 0.1589 1.0000 Uiso
H262 0.0494 0.6728 1.0050 0.1589 1.0000 Uiso
H263 0.0686 0.7978 0.9639 0.1589 1.0000 Uiso
H271 0.5845 -0.1667 0.8519 0.0500 1.0000 Uiso
H272 0.6356 -0.1725 0.9160 0.0500 1.0000 Uiso
H273 0.7426 -0.1638 0.8699 0.0500 1.0000 Uiso
H281 0.8707 0.0627 0.8380 0.0500 1.0000 Uiso
H282 0.8972 0.1391 0.8961 0.0500 1.0000 Uiso
H283 0.8858 -0.0237 0.8941 0.0500 1.0000 Uiso
H71 0.6845 0.2664 1.0252 0.0500 1.0000 Uiso
H72 0.6961 0.1434 0.9824 0.0500 1.0000 Uiso
H81 0.5183 0.1180 1.0269 0.0500 1.0000 Uiso
H82 0.4692 0.2699 1.0117 0.0500 1.0000 Uiso

loop_
_atom_type_symbol
_atom_type_scat_dispersion_real
_atom_type_scat_dispersion_imag
_atom_type_scat_Cromer_Mann_a1
_atom_type_scat_Cromer_Mann_b1
_atom_type_scat_Cromer_Mann_a2
_atom_type_scat_Cromer_Mann_b2
_atom_type_scat_Cromer_Mann_a3
_atom_type_scat_Cromer_Mann_b3
_atom_type_scat_Cromer_Mann_a4
_atom_type_scat_Cromer_Mann_b4
_atom_type_scat_Cromer_Mann_c
_atom_type_scat_source
'C   ' 0.0020 0.0020 2.3100 20.8439 1.0200 10.2075 1.5886 0.5687 0.8650 51.6512 0.2156 International_Tables_Vol_IV_Table_2.2B
'H   ' 0.0000 0.0000 0.4930 10.5109 0.3229 26.1257 0.1402 3.1424 0.0408 57.7997 0.0030 International_Tables_Vol_IV_Table_2.2B
'N   ' 0.0040 0.0030 12.2126 0.0057 3.1322 9.8933 2.0125 28.9975 1.1663 0.5826 -11.5290 International_Tables_Vol_IV_Table_2.2B
'Pd  ' -1.1770 1.0070 19.3319 0.6987 15.5017 7.9893 5.2954 25.2052 0.6058 76.8986 5.2659 International_Tables_Vol_IV_Table_2.2B
'O   ' 0.0080 0.0060 3.0485 13.2771 2.2868 5.7011 1.5463 0.3239 0.8670 32.9089 0.2508 International_Tables_Vol_IV_Table_2.2B

loop_
_geom_angle_atom_site_label_1
_geom_angle_site_symmetry_1
_geom_angle_atom_site_label_2
_geom_angle_site_symmetry_2
_geom_angle_atom_site_label_3
_geom_angle_site_symmetry_3
_geom_angle
_geom_angle_publ_flag
C3 . Pd1 . C10 . 88.12(13) yes
C3 . Pd1 . C27 . 172.52(15) yes
C10 . Pd1 . C27 . 95.78(16) yes
C3 . Pd1 . C28 . 91.21(16) yes
C10 . Pd1 . C28 . 171.13(16) yes
C27 . Pd1 . C28 . 83.94(19) yes
C3 . N2 . C6 . 111.2(3) yes
C3 . N2 . C18 . 126.4(3) yes
C6 . N2 . C18 . 122.3(3) yes
Pd1 . C3 . N2 . 140.4(2) yes
Pd1 . C3 . N4 . 115.8(2) yes
N2 . C3 . N4 . 103.7(3) yes
C3 . N4 . C5 . 112.2(3) yes
C3 . N4 . C7 . 120.6(3) yes
C5 . N4 . C7 . 127.2(3) yes
N4 . C5 . C6 . 106.7(3) yes
N4 . C5 . H51 . 127.8(4) no
C6 . C5 . H51 . 125.5(4) no
N2 . C6 . C5 . 106.3(3) yes
N2 . C6 . H61 . 125.7(4) no
C5 . C6 . H61 . 128.0(4) no
N4 . C7 . C8 . 116.2(4) yes
N4 . C7 . H71 . 109.1(4) no
C8 . C7 . H71 . 109.9(5) no
N4 . C7 . H72 . 107.5(4) no
C8 . C7 . H72 . 106.5(5) no
H71 . C7 . H72 . 107.2(5) no
C7 . C8 . N9 . 123.0(4) yes
C7 . C8 . H81 . 108.0(5) no
N9 . C8 . H81 . 107.0(4) no
C7 . C8 . H82 . 104.6(5) no
N9 . C8 . H82 . 105.7(5) no
H81 . C8 . H82 . 107.6(4) no
C8 . N9 . C10 . 130.3(4) yes
C8 . N9 . C13 . 118.0(4) yes
C10 . N9 . C13 . 111.7(3) yes
Pd1 . C10 . N9 . 119.0(2) yes
Pd1 . C10 . N11 . 137.6(2) yes
N9 . C10 . N11 . 103.4(3) yes
C10 . N11 . C12 . 110.3(3) yes
C10 . N11 . C14 . 129.9(3) yes
C12 . N11 . C14 . 119.7(3) yes
N11 . C12 . C13 . 106.9(4) yes
N11 . C12 . H121 . 127.1(4) no
C13 . C12 . H121 . 126.0(4) no
N9 . C13 . C12 . 107.5(4) yes
N9 . C13 . H131 . 125.7(5) no
C12 . C13 . H131 . 126.7(5) no
N11 . C14 . C15 . 112.8(3) yes
N11 . C14 . C16 . 106.9(4) yes
C15 . C14 . C16 . 108.0(4) yes
N11 . C14 . C17 . 108.5(4) yes
C15 . C14 . C17 . 111.4(5) yes
C16 . C14 . C17 . 109.1(5) yes
C14 . C15 . H151 . 110.9(4) no
C14 . C15 . H152 . 111.2(5) no
H151 . C15 . H152 . 108.7(5) no
C14 . C15 . H153 . 110.5(5) no
H151 . C15 . H153 . 108.0(5) no
H152 . C15 . H153 . 107.4(4) no
C14 . C16 . H161 . 111.7(6) no
C14 . C16 . H162 . 110.7(6) no
H161 . C16 . H162 . 109.6(6) no
C14 . C16 . H163 . 110.1(5) no
H161 . C16 . H163 . 107.9(7) no
H162 . C16 . H163 . 106.6(7) no
C14 . C17 . H171 . 112.4(5) no
C14 . C17 . H172 . 110.0(6) no
H171 . C17 . H172 . 107.3(7) no
C14 . C17 . H173 . 111.2(6) no
H171 . C17 . H173 . 109.8(7) no
H172 . C17 . H173 . 105.9(6) no
N2 . C18 . C19 . 110.1(3) yes
N2 . C18 . C20 . 108.1(3) yes
C19 . C18 . C20 . 108.5(4) yes
N2 . C18 . C21 . 109.5(3) yes
C19 . C18 . C21 . 110.1(4) yes
C20 . C18 . C21 . 110.4(5) yes
C18 . C19 . H191 . 110.4(4) no
C18 . C19 . H192 . 109.6(4) no
H191 . C19 . H192 . 109.1(4) no
C18 . C19 . H193 . 109.8(4) no
H191 . C19 . H193 . 109.1(4) no
H192 . C19 . H193 . 108.8(4) no
C18 . C20 . H201 . 111.1(5) no
C18 . C20 . H202 . 110.8(6) no
H201 . C20 . H202 . 110.1(6) no
C18 . C20 . H203 . 109.1(5) no
H201 . C20 . H203 . 107.6(6) no
H202 . C20 . H203 . 108.1(6) no
C18 . C21 . H211 . 113.3(5) no
C18 . C21 . H212 . 111.4(6) no
H211 . C21 . H212 . 110.5(6) no
C18 . C21 . H213 . 108.7(5) no
H211 . C21 . H213 . 107.0(7) no
H212 . C21 . H213 . 105.6(5) no
C23 . O22 . C25 . 113.1(5) yes
O22 . C23 . C24 . 109.6(4) yes
O22 . C23 . H231 . 109.3(6) no
C24 . C23 . H231 . 109.4(6) no
O22 . C23 . H232 . 111.0(6) no
C24 . C23 . H232 . 111.6(6) no
H231 . C23 . H232 . 105.8(5) no
C23 . C24 . H241 . 111.8(6) no
C23 . C24 . H242 . 111.2(6) no
H241 . C24 . H242 . 108.4(6) no
C23 . C24 . H243 . 109.3(6) no
H241 . C24 . H243 . 107.7(6) no
H242 . C24 . H243 . 108.4(6) no
O22 . C25 . C26 . 110.0(5) yes
O22 . C25 . H251 . 111.7(7) no
C26 . C25 . H251 . 107.7(7) no
O22 . C25 . H252 . 111.6(6) no
C26 . C25 . H252 . 108.2(8) no
H251 . C25 . H252 . 107.5(6) no
C25 . C26 . H261 . 114.2(8) no
C25 . C26 . H262 . 110.8(8) no
H261 . C26 . H262 . 108.2(8) no
C25 . C26 . H263 . 110.1(8) no
H261 . C26 . H263 . 107.4(9) no
H262 . C26 . H263 . 105.7(9) no
Pd1 . C27 . H271 . 109.2(3) no
Pd1 . C27 . H272 . 109.8(3) no
H271 . C27 . H272 . 109.0(4) no
Pd1 . C27 . H273 . 109.8(3) no
H271 . C27 . H273 . 109.0(3) no
H272 . C27 . H273 . 109.9(4) no
Pd1 . C28 . H281 . 110.0(3) no
Pd1 . C28 . H282 . 109.6(3) no
H281 . C28 . H282 . 108.6(4) no
Pd1 . C28 . H283 . 110.2(3) no
H281 . C28 . H283 . 109.5(4) no
H282 . C28 . H283 . 108.8(4) no

loop_
_geom_bond_atom_site_label_1
_geom_bond_site_symmetry_1
_geom_bond_atom_site_label_2
_geom_bond_site_symmetry_2
_geom_bond_distance
_geom_bond_publ_flag
Pd1 . C3 . 2.070(3) yes
Pd1 . C10 . 2.089(3) yes
Pd1 . C27 . 2.097(4) yes
Pd1 . C28 . 2.088(4) yes
N2 . C3 . 1.356(4) yes
N2 . C6 . 1.395(4) yes
N2 . C18 . 1.493(4) yes
C3 . N4 . 1.350(4) yes
N4 . C5 . 1.376(5) yes
N4 . C7 . 1.459(5) yes
C5 . C6 . 1.343(6) yes
C5 . H51 . 1.012(4) no
C6 . H61 . 1.008(4) no
C7 . C8 . 1.394(8) yes
C7 . H71 . 0.999(4) no
C7 . H72 . 1.029(6) no
C8 . N9 . 1.475(6) yes
C8 . H81 . 1.000(5) no
C8 . H82 . 1.025(7) no
N9 . C10 . 1.361(4) yes
N9 . C13 . 1.364(5) yes
C10 . N11 . 1.364(4) yes
N11 . C12 . 1.396(5) yes
N11 . C14 . 1.485(5) yes
C12 . C13 . 1.320(7) yes
C12 . H121 . 1.013(4) no
C13 . H131 . 1.009(4) no
C14 . C15 . 1.494(6) yes
C14 . C16 . 1.550(7) yes
C14 . C17 . 1.500(7) yes
C15 . H151 . 1.001(4) no
C15 . H152 . 1.009(6) no
C15 . H153 . 1.018(6) no
C16 . H161 . 0.991(6) no
C16 . H162 . 1.008(7) no
C16 . H163 . 1.029(8) no
C17 . H171 . 0.989(6) no
C17 . H172 . 1.038(9) no
C17 . H173 . 1.008(7) no
C18 . C19 . 1.512(6) yes
C18 . C20 . 1.542(7) yes
C18 . C21 . 1.495(7) yes
C19 . H191 . 1.000(4) no
C19 . H192 . 1.004(5) no
C19 . H193 . 1.004(5) no
C20 . H201 . 0.999(5) no
C20 . H202 . 0.993(7) no
C20 . H203 . 1.025(8) no
C21 . H211 . 0.984(5) no
C21 . H212 . 1.003(7) no
C21 . H213 . 1.047(9) no
O22 . C23 . 1.414(6) yes
O22 . C25 . 1.396(6) yes
C23 . C24 . 1.461(9) yes
C23 . H231 . 1.039(6) no
C23 . H232 . 1.008(6) no
C24 . H241 . 1.011(6) no
C24 . H242 . 1.003(7) no
C24 . H243 . 1.011(8) no
C25 . C26 . 1.461(11) yes
C25 . H251 . 1.014(8) no
C25 . H252 . 1.011(7) no
C26 . H261 . 0.997(7) no
C26 . H262 . 1.02(1) no
C26 . H263 . 1.029(12) no
C27 . H271 . 1.008(4) no
C27 . H272 . 0.997(4) no
C27 . H273 . 0.997(4) no
C28 . H281 . 1.001(5) no
C28 . H282 . 1.010(5) no
C28 . H283 . 0.998(5) no
